data_7027950
loop_
_publ_author_name
'Reynolds, Philip A.'
'Cable, Joe W.'
'Sobolev, Alexander N.'
'Figgis, Brian N.'

_publ_section_title
;
 Structure, covalence and spin polarisation in
 tris(acetylacetonato)ruthenium(III) studied by X-ray and polarised
 neutron diffraction&#x200A;&#x2020;
;
_journal_issue 4
_journal_name_full 'Journal of the Chemical Society, Dalton Transactions'
_journal_page_first 559
_journal_paper_doi 10.1039/a706681c
_journal_year 1998
_chemical_formula_structural Ru(acac)3
_chemical_formula_sum 'C15 H21 O6 Ru'
_chemical_formula_weight 398.39
_chemical_name_systematic 'Tris(acetylacetonato)ruthenium (III)'
_space_group_IT_number 14
_symmetry_cell_setting monoclinic
_symmetry_space_group_name_Hall '-P 2ybc'
_symmetry_space_group_name_H-M 'P 1 21/c 1'
_atom_sites_solution_hydrogens geom
_atom_sites_solution_primary direct
_atom_sites_solution_secondary difmap
_audit_creation_method SHELXL
_cell_angle_alpha 90.00
_cell_angle_beta 99.340(10)
_cell_angle_gamma 90.00
_cell_formula_units_Z 4
_cell_length_a 13.758(2)
_cell_length_b 7.4100(10)
_cell_length_c 16.095(3)
_cell_measurement_reflns_used 12
_cell_measurement_temperature 10.5(5)
_cell_measurement_theta_max 15.45
_cell_measurement_theta_min 14
_cell_volume 1619.1(4)
_computing_cell_refinement 'Siemens P3/P4-PC software, rev. 4.27, 1991'
_computing_data_collection 'Locally written program'
_computing_data_reduction 'PROFIT (Streltsov & Zavodnik, 1989)'
_computing_molecular_graphics 'SHELXTL, 1981, Rev. 3'
_computing_publication_material 'SHELXL-93 (Sheldrick, 1993)'
_computing_structure_refinement 'SHELXL-93 (Sheldrick, 1993)'
_computing_structure_solution 'SHELXS-86 (Sheldrick, 1990)'
_diffrn_ambient_temperature 10.5(5)
_diffrn_measurement_device 'Huber 512'
_diffrn_measurement_method omega/2theta
_diffrn_radiation_monochromator none
_diffrn_radiation_source 'fine-focus sealed tube'
_diffrn_radiation_type MoK\a
_diffrn_radiation_wavelength 0.71073
_diffrn_reflns_av_R_equivalents 0.0170
_diffrn_reflns_av_sigmaI/netI 0.0212
_diffrn_reflns_limit_h_max 0
_diffrn_reflns_limit_h_min -29
_diffrn_reflns_limit_k_max 15
_diffrn_reflns_limit_k_min -15
_diffrn_reflns_limit_l_max 33
_diffrn_reflns_limit_l_min -29
_diffrn_reflns_number 12357
_diffrn_reflns_theta_max 48.75
_diffrn_reflns_theta_min 2.56
_diffrn_standards_decay_% 1.5
_diffrn_standards_interval_count 100
_diffrn_standards_number 3
_exptl_absorpt_coefficient_mu 0.993
_exptl_absorpt_correction_T_max 0.8295
_exptl_absorpt_correction_T_min 0.7519
_exptl_absorpt_correction_type gaussian
_exptl_crystal_colour 'Dark Red'
_exptl_crystal_density_diffrn 1.634
_exptl_crystal_description 'Rectangular Prism'
_exptl_crystal_F_000 812
_exptl_crystal_size_max 0.30
_exptl_crystal_size_mid 0.30
_exptl_crystal_size_min 0.20
_refine_diff_density_max 0.598
_refine_diff_density_min -1.096
_refine_diff_density_rms 0.084
_refine_ls_extinction_coef 0.00051(14)
_refine_ls_extinction_expression Fc^*^=kFc[1+0.001xFc^2^\l^3^/sin(2\q)]^-1/4^
_refine_ls_extinction_method SHELXL
_refine_ls_goodness_of_fit_all 1.163
_refine_ls_goodness_of_fit_obs 1.173
_refine_ls_matrix_type fullcycle
_refine_ls_number_parameters 422
_refine_ls_number_reflns 6350
_refine_ls_number_restraints 0
_refine_ls_restrained_S_all 1.181
_refine_ls_restrained_S_obs 1.173
_refine_ls_R_factor_all 0.0322
_refine_ls_R_factor_obs 0.0280
_refine_ls_shift/esd_max 0.328
_refine_ls_shift/esd_mean 0.035
_refine_ls_structure_factor_coef Fsqd
_refine_ls_weighting_details 'w=1/[\s^2^(Fo^2^)+(0.0226P)^2^+1.2931P] where P=(Fo^2^+2Fc^2^)/3'
_refine_ls_weighting_scheme calc
_refine_ls_wR_factor_all 0.0677
_refine_ls_wR_factor_obs 0.0640
_reflns_number_observed 5798
_reflns_number_total 6359
_reflns_observed_criterion >2sigma(I)
_cod_data_source_file c706681sup1.cif
_cod_data_source_block heruacac
_cod_depositor_comments
;
The following automatic conversions were performed:

'_symmetry_cell_setting' value 'Monoclinic' changed to 'monoclinic'
according to /home/saulius/struct/CIF-dictionaries/cif_core.dic
dictionary named 'cif_core.dic' version 2.4.2 from
2011-04-26.

'_exptl_absorpt_correction_type' value 'Gaussian'
changed to 'gaussian' according to
/home/saulius/struct/CIF-dictionaries/cif_core.dic dictionary named
'cif_core.dic' version 2.4.2 from 2011-04-26.

Automatic conversion script
Id: cif_fix_values 1891 2012-01-12 08:04:46Z andrius 

The following automatic conversions were performed:

'_refine_ls_weighting_scheme' value 'calc
w=1/[\s^2^(Fo^2^)+(0.0226P)^2^+1.2931P] where P=(Fo^2^+2Fc^2^)/3' was
changed to 'calc'. New tag '_refine_ls_weighting_details' was
created. The value of the new tag was set to
'w=1/[\s^2^(Fo^2^)+(0.0226P)^2^+1.2931P] where P=(Fo^2^+2Fc^2^)/3'.

Automatic conversion script
Id: cif_fix_values 3143 2015-03-26 13:38:13Z robertas 
;
_cod_original_sg_symbol_H-M P2(1)/c
_cod_database_code 7027950

loop_
_symmetry_equiv_pos_as_xyz
'x, y, z'
'-x, y+1/2, -z+1/2'
'-x, -y, -z'
'x, -y-1/2, z-1/2'

loop_
_atom_site_aniso_label
_atom_site_aniso_U_11
_atom_site_aniso_U_22
_atom_site_aniso_U_33
_atom_site_aniso_U_23
_atom_site_aniso_U_13
_atom_site_aniso_U_12
Ru1A 0.00505(7) 0.01337(9) 0.00531(8) -0.00020(6) 0.00070(5) 0.00112(6)
O1A 0.0081(8) 0.0234(11) 0.0092(8) -0.0013(7) 0.0026(6) -0.0034(7)
O2A 0.0074(8) 0.0236(11) 0.0121(9) -0.0024(8) -0.0002(6) 0.0039(7)
C1A 0.0114(12) 0.031(2) 0.0178(14) -0.0091(12) 0.0070(10) -0.0068(11)
C2A 0.0060(10) 0.043(2) 0.0203(15) -0.0134(14) 0.0029(10) -0.0025(12)
C3A 0.0092(11) 0.033(2) 0.0137(12) -0.0127(12) -0.0007(9) 0.0016(11)
C4A 0.021(2) 0.042(2) 0.022(2) -0.014(2) 0.0151(13) -0.0159(15)
C5A 0.0104(12) 0.039(2) 0.021(2) -0.0112(14) -0.0039(11) 0.0077(12)
O3A 0.0087(8) 0.0206(10) 0.0086(8) 0.0013(7) 0.0022(6) -0.0006(7)
O4A 0.0128(8) 0.0086(7) 0.0057(7) -0.0001(5) 0.0030(6) -0.0007(6)
C6A 0.0100(10) 0.0102(10) 0.0126(11) -0.0006(8) -0.0059(8) -0.0026(8)
C7A 0.0069(9) 0.0229(13) 0.0040(9) 0.0018(8) 0.0020(7) -0.0016(9)
C8A 0.0063(8) 0.0061(9) 0.0132(11) 0.0018(7) 0.0007(7) 0.0001(7)
C9A 0.0121(11) 0.028(2) 0.0094(11) -0.0039(10) 0.0016(9) 0.0036(11)
C10A 0.0135(10) 0.0032(8) 0.0094(10) 0.0008(7) 0.0043(8) 0.0003(7)
O5A 0.0093(7) 0.0076(7) 0.0086(7) -0.0007(6) 0.0018(6) 0.0017(6)
O6A 0.0125(8) 0.0098(8) 0.0083(8) 0.0000(6) 0.0005(6) 0.0012(6)
C11A 0.0101(11) 0.031(2) 0.0071(10) 0.0000(10) 0.0013(8) -0.0083(11)
C12A 0.0052(9) 0.0112(10) 0.0127(11) 0.0009(8) 0.0020(8) 0.0001(7)
C13A 0.0091(10) 0.028(2) 0.0063(10) 0.0015(9) 0.0017(8) -0.0024(10)
C14A 0.0094(9) 0.0035(8) 0.0186(12) 0.0010(8) 0.0034(8) 0.0046(7)
C15A 0.0081(10) 0.0216(14) 0.0111(11) 0.0010(10) 0.0005(8) 0.0009(9)
Ru1B 0.00544(7) 0.00383(6) 0.00620(8) -0.00024(5) 0.00199(5) 0.00056(5)
O1B 0.0063(7) 0.0109(8) 0.0095(8) 0.0030(6) 0.0023(6) 0.0004(6)
O2B 0.0064(7) 0.0098(7) 0.0075(7) 0.0016(6) 0.0018(5) 0.0016(6)
C1B 0.0064(9) 0.0267(15) 0.0117(11) 0.0085(10) 0.0030(8) 0.0002(10)
C2B 0.0069(10) 0.033(2) 0.0128(12) 0.0099(11) 0.0024(9) 0.0021(10)
C3B 0.0071(9) 0.0195(13) 0.0101(11) 0.0041(9) 0.0023(8) 0.0037(9)
C4B 0.0107(12) 0.051(2) 0.0157(14) 0.0158(15) 0.0006(10) -0.0039(14)
C5B 0.0074(10) 0.038(2) 0.0092(11) 0.0062(11) 0.0003(8) 0.0087(11)
O3B 0.0095(7) 0.0075(7) 0.0106(8) -0.0019(6) -0.0007(6) 0.0001(6)
O4B 0.0113(8) 0.0089(8) 0.0087(8) -0.0016(6) 0.0021(6) -0.0041(6)
C6B 0.0077(9) 0.0093(9) 0.0073(9) 0.0025(7) -0.0003(7) 0.0027(7)
C7B 0.0239(14) 0.0102(11) 0.0096(11) -0.0005(8) -0.0002(10) 0.0068(10)
C8B 0.0122(10) 0.0256(14) 0.0010(8) -0.0003(8) 0.0015(7) 0.0111(10)
C9B 0.0124(11) 0.0072(10) 0.0124(11) -0.0048(8) -0.0013(8) -0.0001(8)
C10B 0.0195(12) 0.0043(9) 0.0100(10) -0.0012(7) 0.0022(9) -0.0002(8)
O5B 0.0049(6) 0.0074(7) 0.0094(7) -0.0032(6) 0.0004(5) 0.0015(5)
O6B 0.0156(8) 0.0012(6) 0.0083(7) -0.0010(5) 0.0007(6) -0.0005(5)
C11B 0.0050(8) 0.0066(9) 0.0113(10) 0.0027(7) 0.0044(7) 0.0048(7)
C12B 0.0118(10) 0.0127(11) 0.0134(11) -0.0020(9) 0.0027(9) -0.0104(9)
C13B 0.0121(10) 0.0082(9) 0.0059(9) 0.0007(7) 0.0049(7) 0.0033(8)
C14B 0.0053(8) 0.0071(9) 0.0201(12) -0.0019(8) -0.0004(8) 0.0047(7)
C15B 0.0145(11) 0.0130(11) 0.0124(11) 0.0000(9) 0.0003(9) 0.0019(9)

loop_
_atom_site_label
_atom_site_type_symbol
_atom_site_fract_x
_atom_site_fract_y
_atom_site_fract_z
_atom_site_U_iso_or_equiv
_atom_site_thermal_displace_type
_atom_site_occupancy
_atom_site_calc_flag
_atom_site_refinement_flags
_atom_site_disorder_group
Ru1A Ru 0.239182(15) 0.28852(3) 0.470345(13) 0.00793(4) Uani 0.50 d P 1
O1A O 0.1757(2) 0.2188(3) 0.57024(13) 0.0134(4) Uani 0.50 d P 1
O2A O 0.1140(2) 0.3793(3) 0.40494(14) 0.0146(4) Uani 0.50 d P 1
C1A C 0.0832(2) 0.2336(5) 0.5712(2) 0.0194(6) Uani 0.50 d P 1
C2A C 0.0121(2) 0.3002(6) 0.5052(2) 0.0230(7) Uani 0.50 d P 1
H2A H -0.0532(2) 0.2980(6) 0.5136(2) 0.035 Uiso 0.50 calc PR 1
C3A C 0.0302(2) 0.3687(5) 0.4289(2) 0.0189(6) Uani 0.50 d P 1
C4A C 0.0505(3) 0.1763(6) 0.6528(2) 0.0272(8) Uani 0.50 d P 1
H4A1 H 0.1007(10) 0.1028(34) 0.6847(9) 0.028(7) Uiso 0.50 calc PR 1
H4A2 H -0.0095(12) 0.1084(36) 0.6404(2) 0.028(7) Uiso 0.50 calc PR 1
H4A3 H 0.0397(22) 0.2814(6) 0.6849(9) 0.028(7) Uiso 0.50 calc PR 1
C5A C -0.0537(2) 0.4421(6) 0.3652(2) 0.0245(8) Uani 0.50 d P 1
H5A1 H -0.0335(9) 0.5526(26) 0.3420(17) 0.044(9) Uiso 0.50 calc PR 1
H5A2 H -0.1097(9) 0.4645(46) 0.3924(5) 0.044(9) Uiso 0.50 calc PR 1
H5A3 H -0.0710(18) 0.3555(21) 0.3209(12) 0.044(9) Uiso 0.50 calc PR 1
O3A O 0.20926(15) 0.0390(3) 0.42558(13) 0.0126(4) Uani 0.50 d P 1
O4A O 0.30437(15) 0.3681(3) 0.37381(12) 0.0089(3) Uani 0.50 d P 1
C6A C 0.2310(2) -0.0135(4) 0.3530(2) 0.0118(5) Uani 0.50 d P 1
C7A C 0.2743(2) 0.0839(4) 0.2957(2) 0.0111(4) Uani 0.50 d P 1
H7A H 0.2825(2) 0.0287(4) 0.2455(2) 0.017 Uiso 0.50 calc PR 1
C8A C 0.3070(2) 0.2642(3) 0.3100(2) 0.0086(4) Uani 0.50 d P 1
C9A C 0.2004(2) -0.2102(5) 0.3369(2) 0.0166(5) Uani 0.50 d P 1
H9A1 H 0.2277(17) -0.2821(8) 0.3846(7) 0.016(6) Uiso 0.50 calc PR 1
H9A2 H 0.2245(17) -0.2531(12) 0.2878(10) 0.016(6) Uiso 0.50 calc PR 1
H9A3 H 0.1299(2) -0.2189(7) 0.3282(17) 0.016(6) Uiso 0.50 calc PR 1
C10A C 0.3573(2) 0.3611(3) 0.2447(2) 0.0084(4) Uani 0.50 d P 1
H10A H 0.3798(19) 0.4775(16) 0.2659(8) 0.023(7) Uiso 0.50 calc PR 1
H10B H 0.3112(6) 0.3757(35) 0.1935(6) 0.023(7) Uiso 0.50 calc PR 1
H10C H 0.4124(13) 0.2910(19) 0.2336(14) 0.023(7) Uiso 0.50 calc PR 1
O5A O 0.36966(14) 0.2014(3) 0.52874(12) 0.0085(3) Uani 0.50 d P 1
O6A O 0.26352(15) 0.5386(3) 0.52087(12) 0.0103(3) Uani 0.50 d P 1
C11A C 0.4408(2) 0.2992(5) 0.5634(2) 0.0161(6) Uani 0.50 d P 1
C12A C 0.4322(2) 0.4864(4) 0.5806(2) 0.0096(4) Uani 0.50 d P 1
H12A H 0.4885(2) 0.5468(4) 0.6059(2) 0.014 Uiso 0.50 calc PR 1
C13A C 0.3470(2) 0.5839(5) 0.5625(2) 0.0145(5) Uani 0.50 d P 1
C14A C 0.5337(2) 0.2218(3) 0.5890(2) 0.0104(4) Uani 0.50 d P 1
H14A H 0.5459(10) 0.1328(30) 0.5486(10) 0.032(8) Uiso 0.50 calc PR 1
H14B H 0.5355(8) 0.1657(37) 0.6430(9) 0.032(8) Uiso 0.50 calc PR 1
H14C H 0.5833(3) 0.3140(7) 0.5930(19) 0.032(8) Uiso 0.50 calc PR 1
C15A C 0.3474(2) 0.7741(4) 0.5961(2) 0.0137(5) Uani 0.50 d P 1
H15A H 0.3063(19) 0.8490(10) 0.5562(9) 0.031(8) Uiso 0.50 calc PR 1
H15B H 0.4134(4) 0.8202(16) 0.6049(19) 0.031(8) Uiso 0.50 calc PR 1
H15C H 0.3225(22) 0.7740(7) 0.6485(10) 0.031(8) Uiso 0.50 calc PR 1
Ru1B Ru 0.232278(14) 0.25355(3) 0.470749(12) 0.00504(4) Uani 0.50 d P 2
O1B O 0.18110(14) 0.1629(3) 0.57316(12) 0.0088(3) Uani 0.50 d P 2
O2B O 0.09713(14) 0.3236(3) 0.41280(12) 0.0078(3) Uani 0.50 d P 2
C1B C 0.0894(2) 0.1359(5) 0.5750(2) 0.0147(5) Uani 0.50 d P 2
C2B C 0.0110(2) 0.1792(5) 0.5117(2) 0.0173(6) Uani 0.50 d P 2
H2B H -0.0515(2) 0.1422(5) 0.5196(2) 0.026 Uiso 0.50 calc PR 2
C3B C 0.0175(2) 0.2729(4) 0.4374(2) 0.0121(5) Uani 0.50 d P 2
C4B C 0.0699(2) 0.0483(6) 0.6549(2) 0.0260(8) Uani 0.50 d P 2
H4B1 H 0.1150(14) -0.0498(24) 0.6692(9) 0.018(6) Uiso 0.50 calc PR 2
H4B2 H 0.0036(7) 0.0034(33) 0.6469(6) 0.018(6) Uiso 0.50 calc PR 2
H4B3 H 0.0785(20) 0.1355(11) 0.6996(5) 0.018(6) Uiso 0.50 calc PR 2
C5B C -0.0758(2) 0.3178(5) 0.3787(2) 0.0182(6) Uani 0.50 d P 2
H5B1 H -0.0601(3) 0.3843(40) 0.3314(11) 0.038(9) Uiso 0.50 calc PR 2
H5B2 H -0.1176(11) 0.3896(39) 0.4079(6) 0.038(9) Uiso 0.50 calc PR 2
H5B3 H -0.1093(13) 0.2083(5) 0.3593(17) 0.038(9) Uiso 0.50 calc PR 2
O3B O 0.21068(15) 0.0060(3) 0.42274(13) 0.0095(3) Uani 0.50 d P 2
O4B O 0.29118(15) 0.3443(3) 0.37259(12) 0.0096(3) Uani 0.50 d P 2
C6B C 0.2315(2) -0.0442(4) 0.3531(2) 0.0083(4) Uani 0.50 d P 2
C7B C 0.2754(2) 0.0722(4) 0.3002(2) 0.0149(5) Uani 0.50 d P 2
H7B H 0.2862(2) 0.0196(4) 0.2500(2) 0.022 Uiso 0.50 calc PR 2
C8B C 0.3050(2) 0.2483(4) 0.3098(2) 0.0129(5) Uani 0.50 d P 2
C9B C 0.2126(2) -0.2332(4) 0.3277(2) 0.0110(4) Uani 0.50 d P 2
H9B1 H 0.2236(22) -0.3092(6) 0.3766(3) 0.029(8) Uiso 0.50 calc PR 2
H9B2 H 0.2563(16) -0.2681(13) 0.2897(15) 0.029(8) Uiso 0.50 calc PR 2
H9B3 H 0.1456(7) -0.2457(9) 0.3002(17) 0.029(8) Uiso 0.50 calc PR 2
C10B C 0.3542(2) 0.3282(4) 0.2427(2) 0.0113(4) Uani 0.50 d P 2
H10D H 0.3748(19) 0.4491(14) 0.2582(9) 0.023(7) Uiso 0.50 calc PR 2
H10E H 0.3090(7) 0.3302(36) 0.1906(4) 0.023(7) Uiso 0.50 calc PR 2
H10F H 0.4107(13) 0.2568(23) 0.2361(13) 0.023(7) Uiso 0.50 calc PR 2
O5B O 0.37001(13) 0.1744(3) 0.52308(12) 0.0073(3) Uani 0.50 d P 2
O6B O 0.2502(2) 0.4999(2) 0.52276(12) 0.0085(3) Uani 0.50 d P 2
C11B C 0.4343(2) 0.2904(3) 0.5594(2) 0.0073(4) Uani 0.50 d P 2
C12B C 0.4194(2) 0.4674(4) 0.5776(2) 0.0125(5) Uani 0.50 d P 2
H12B H 0.4745(2) 0.5301(4) 0.6038(2) 0.019 Uiso 0.50 calc PR 2
C13B C 0.3297(2) 0.5684(3) 0.5615(2) 0.0083(4) Uani 0.50 d P 2
C14B C 0.5376(2) 0.1904(4) 0.5895(2) 0.0111(4) Uani 0.50 d P 2
H14D H 0.5548(10) 0.1203(28) 0.5439(5) 0.015(6) Uiso 0.50 calc PR 2
H14E H 0.5319(6) 0.1124(27) 0.6361(11) 0.015(6) Uiso 0.50 calc PR 2
H14F H 0.5879(4) 0.2788(4) 0.6066(16) 0.015(6) Uiso 0.50 calc PR 2
C15B C 0.3238(2) 0.7580(4) 0.5927(2) 0.0135(5) Uani 0.50 d P 2
H15D H 0.2963(19) 0.8348(8) 0.5468(4) 0.020(7) Uiso 0.50 calc PR 2
H15E H 0.3886(3) 0.7996(14) 0.6158(16) 0.020(7) Uiso 0.50 calc PR 2
H15F H 0.2826(17) 0.7612(7) 0.6354(12) 0.020(7) Uiso 0.50 calc PR 2

loop_
_atom_type_symbol
_atom_type_description
_atom_type_scat_dispersion_real
_atom_type_scat_dispersion_imag
_atom_type_scat_source
C C 0.0033 0.0016 'International Tables Vol C Tables 4.2.6.8 and 6.1.1.4'
H H 0.0000 0.0000 'International Tables Vol C Tables 4.2.6.8 and 6.1.1.4'
O O 0.0106 0.0060 'International Tables Vol C Tables 4.2.6.8 and 6.1.1.4'
Ru Ru -1.2594 0.8363 'International Tables Vol C Tables 4.2.6.8 and 6.1.1.4'

loop_
_geom_angle_atom_site_label_1
_geom_angle_atom_site_label_2
_geom_angle_atom_site_label_3
_geom_angle
O2A Ru1A O5A 175.78(9)
O2A Ru1A O4A 87.02(9)
O5A Ru1A O4A 88.78(8)
O2A Ru1A O3A 90.70(9)
O5A Ru1A O3A 89.29(8)
O4A Ru1A O3A 94.84(8)
O2A Ru1A O1A 93.39(9)
O5A Ru1A O1A 90.82(9)
O4A Ru1A O1A 177.42(9)
O3A Ru1A O1A 87.71(9)
O2A Ru1A O6A 88.60(9)
O5A Ru1A O6A 91.68(8)
O4A Ru1A O6A 88.65(8)
O3A Ru1A O6A 176.39(8)
O1A Ru1A O6A 88.81(9)
C1A O1A Ru1A 123.2(2)
C3A O2A Ru1A 124.6(2)
O1A C1A C2A 126.2(3)
O1A C1A C4A 114.9(3)
C2A C1A C4A 118.9(3)
C3A C2A C1A 126.3(3)
O2A C3A C2A 126.1(3)
O2A C3A C5A 113.6(3)
C2A C3A C5A 120.3(3)
C6A O3A Ru1A 122.1(2)
C8A O4A Ru1A 121.1(2)
O3A C6A C7A 128.8(3)
O3A C6A C9A 109.7(3)
C7A C6A C9A 121.5(3)
C6A C7A C8A 123.0(3)
O4A C8A C7A 130.1(2)
O4A C8A C10A 110.0(2)
C7A C8A C10A 119.9(2)
C11A O5A Ru1A 126.3(2)
C13A O6A Ru1A 121.7(2)
O5A C11A C14A 119.8(3)
O5A C11A C12A 123.9(3)
C14A C11A C12A 116.3(3)
C13A C12A C11A 124.7(3)
O6A C13A C12A 129.8(3)
O6A C13A C15A 112.5(3)
C12A C13A C15A 117.7(3)
O3B Ru1B O4B 93.27(8)
O3B Ru1B O2B 89.38(8)
O4B Ru1B O2B 90.54(8)
O3B Ru1B O6B 177.48(8)
O4B Ru1B O6B 89.19(8)
O2B Ru1B O6B 90.01(8)
O3B Ru1B O1B 87.73(8)
O4B Ru1B O1B 176.67(8)
O2B Ru1B O1B 92.64(8)
O6B Ru1B O1B 89.86(8)
O3B Ru1B O5B 88.01(8)
O4B Ru1B O5B 87.39(8)
O2B Ru1B O5B 176.58(7)
O6B Ru1B O5B 92.68(8)
O1B Ru1B O5B 89.47(8)
C1B O1B Ru1B 123.2(2)
C3B O2B Ru1B 123.7(2)
O1B C1B C2B 126.4(3)
O1B C1B C4B 113.6(2)
C2B C1B C4B 120.0(3)
C3B C2B C1B 126.1(3)
O2B C3B C2B 126.0(3)
O2B C3B C5B 115.3(2)
C2B C3B C5B 118.7(3)
C6B O3B Ru1B 125.2(2)
C8B O4B Ru1B 124.7(2)
O3B C6B C7B 122.5(3)
O3B C6B C9B 118.3(2)
C7B C6B C9B 119.1(2)
C8B C7B C6B 131.4(3)
O4B C8B C7B 122.8(3)
O4B C8B C10B 119.8(3)
C7B C8B C10B 117.4(2)
C11B O5B Ru1B 121.0(2)
C13B O6B Ru1B 127.1(2)
O5B C11B C12B 128.0(2)
O5B C11B C14B 109.5(2)
C12B C11B C14B 122.3(2)
C11B C12B C13B 128.2(2)
O6B C13B C12B 121.9(2)
O6B C13B C15B 116.6(2)
C12B C13B C15B 121.5(2)

loop_
_geom_bond_atom_site_label_1
_geom_bond_atom_site_label_2
_geom_bond_distance
Ru1A O2A 1.984(2)
Ru1A O5A 1.994(2)
Ru1A O4A 2.005(2)
Ru1A O3A 2.003(2)
Ru1A O1A 2.017(2)
Ru1A O6A 2.030(2)
O1A C1A 1.281(4)
O2A C3A 1.277(4)
C1A C2A 1.411(5)
C1A C4A 1.516(5)
C2A C3A 1.388(5)
C3A C5A 1.514(5)
O3A C6A 1.311(4)
O4A C8A 1.288(3)
C6A C7A 1.380(4)
C6A C9A 1.528(4)
C7A C8A 1.416(4)
C8A C10A 1.529(4)
O5A C11A 1.271(4)
O6A C13A 1.277(3)
C11A C14A 1.400(4)
C11A C12A 1.423(5)
C12A C13A 1.367(4)
C13A C15A 1.509(5)
Ru1B O3B 1.994(2)
Ru1B O4B 2.005(2)
Ru1B O2B 2.008(2)
Ru1B O6B 2.007(2)
Ru1B O1B 2.010(2)
Ru1B O5B 2.031(2)
O1B C1B 1.282(3)
O2B C3B 1.280(3)
C1B C2B 1.397(4)
C1B C4B 1.503(4)
C2B C3B 1.398(4)
C3B C5B 1.503(4)
O3B C6B 1.257(3)
O4B C8B 1.275(3)
C6B C7B 1.415(4)
C6B C9B 1.470(4)
C7B C8B 1.368(5)
C8B C10B 1.487(4)
O5B C11B 1.302(3)
O6B C13B 1.274(3)
C11B C12B 1.367(4)
C11B C14B 1.607(3)
C12B C13B 1.430(4)
C13B C15B 1.499(4)
